data_7228807
loop_
_publ_author_name
'Turunen, Lotta'
'Pan, Fangfang'
'Beyeh, Ngong Kodiah'
'Cetina, Mario'
'Trant, John'
'Ras, Robin H.A.'
'Rissanen, Kari'

_publ_section_title
;
 Halogen-Bonded Solvates of Tetrahaloethynyl Cavitands
;
_journal_name_full CrystEngComm
_journal_paper_doi 10.1039/C7CE01118K
_journal_year 2017
_chemical_formula_moiety 'C64 H68 I4 O8, 2.5(C3 H7 N O), C1.5 H5.5 N0.5 O0.5'
_chemical_formula_sum 'C73 H91 I4 N3 O11'
_chemical_formula_weight 1694.08
_space_group_crystal_system monoclinic
_space_group_IT_number 12
_space_group_name_Hall '-C 2y'
_space_group_name_H-M_alt 'C 1 2/m 1'
_symmetry_space_group_name_Hall '-C 2y'
_symmetry_space_group_name_H-M 'C 1 2/m 1'
_atom_sites_solution_hydrogens mixed
_audit_creation_date 2017-05-19
_audit_creation_method
;
Olex2 1.2
(compiled 2016.11.30 svn.r3356 for OlexSys, GUI svn.r5269)
;
_audit_update_record
;
2017-06-14 deposited with the CCDC.
2017-07-31 downloaded from the CCDC.
;
_cell_angle_alpha 90
_cell_angle_beta 101.036(4)
_cell_angle_gamma 90
_cell_formula_units_Z 4
_cell_length_a 22.1144(11)
_cell_length_b 22.3258(17)
_cell_length_c 17.2116(6)
_cell_measurement_reflns_used 4953
_cell_measurement_temperature 123.00(10)
_cell_measurement_theta_max 61.1780
_cell_measurement_theta_min 3.5790
_cell_volume 8340.6(8)
_computing_molecular_graphics 'Olex2 (Dolomanov et al., 2009)'
_computing_publication_material 'Olex2 (Dolomanov et al., 2009)'
_computing_structure_refinement 'ShelXL (Sheldrick, 2015)'
_diffrn_ambient_temperature 123.00(10)
_diffrn_measured_fraction_theta_full 0.985
_diffrn_measured_fraction_theta_max 0.985
_diffrn_measurement_device_type 'SuperNova, Dual, Cu at zero, Atlas'
_diffrn_radiation_type CuK\a
_diffrn_radiation_wavelength 1.54184
_diffrn_reflns_av_R_equivalents 0.0255
_diffrn_reflns_av_unetI/netI 0.0359
_diffrn_reflns_Laue_measured_fraction_full 0.985
_diffrn_reflns_Laue_measured_fraction_max 0.985
_diffrn_reflns_limit_h_max 17
_diffrn_reflns_limit_h_min -24
_diffrn_reflns_limit_k_max 24
_diffrn_reflns_limit_k_min -14
_diffrn_reflns_limit_l_max 19
_diffrn_reflns_limit_l_min -19
_diffrn_reflns_number 11003
_diffrn_reflns_point_group_measured_fraction_full 0.985
_diffrn_reflns_point_group_measured_fraction_max 0.985
_diffrn_reflns_theta_full 59.997
_diffrn_reflns_theta_max 59.997
_diffrn_reflns_theta_min 3.588
_exptl_absorpt_coefficient_mu 12.147
_exptl_absorpt_correction_T_max 1.00000
_exptl_absorpt_correction_T_min 0.62083
_exptl_absorpt_correction_type multi-scan
_exptl_absorpt_process_details
;
CrysAlisPro, Agilent Technologies,
Version 1.171.36.28 (release 01-02-2013 CrysAlis171 .NET)
(compiled Feb  1 2013,16:14:44)
Empirical absorption correction using spherical harmonics,
 implemented in SCALE3 ABSPACK scaling algorithm.
;
_exptl_crystal_colour colourless
_exptl_crystal_colour_primary colourless
_exptl_crystal_density_diffrn 1.349
_exptl_crystal_description prism
_exptl_crystal_F_000 3400
_exptl_crystal_size_max 0.14
_exptl_crystal_size_mid 0.07
_exptl_crystal_size_min 0.06
_refine_diff_density_max 1.740
_refine_diff_density_min -1.840
_refine_diff_density_rms 0.145
_refine_ls_extinction_method none
_refine_ls_goodness_of_fit_ref 1.056
_refine_ls_hydrogen_treatment constr
_refine_ls_matrix_type full
_refine_ls_number_parameters 504
_refine_ls_number_reflns 6292
_refine_ls_number_restraints 179
_refine_ls_restrained_S_all 1.051
_refine_ls_R_factor_all 0.1300
_refine_ls_R_factor_gt 0.1010
_refine_ls_shift/su_max 0.003
_refine_ls_shift/su_mean 0.000
_refine_ls_structure_factor_coef Fsqd
_refine_ls_weighting_details 'w=1/[\s^2^(Fo^2^)+(0.1931P)^2^+60.7294P] where P=(Fo^2^+2Fc^2^)/3'
_refine_ls_weighting_scheme calc
_refine_ls_wR_factor_gt 0.2903
_refine_ls_wR_factor_ref 0.3324
_reflns_Friedel_coverage 0.000
_reflns_number_gt 4268
_reflns_number_total 6292
_reflns_threshold_expression 'I > 2\s(I)'
_cod_data_source_file c7ce01118k2.cif
_cod_data_source_block 2_dmf
_cod_database_code 7228807
_shelx_space_group_comment
;
The symmetry employed for this shelxl refinement is uniquely defined
by the following loop, which should always be used as a source of
symmetry information in preference to the above space-group names.
They are only intended as comments.
;
_shelx_estimated_absorpt_t_max 0.529
_shelx_estimated_absorpt_t_min 0.281
_olex2_refinement_description
;
1. Fixed Uiso
 At 1.2 times of:
  All C(H) groups, All C(H,H) groups, All C(H,H,H,H) groups
 At 1.5 times of:
  All C(H,H,H) groups
2. Restrained distances
 C2A-N1 = C3A-N1 = C10-C21 = N2-C39 = N3-C43B = N3-C43 = N3B-C43B = N3B-C44B =
 N3-C44
 1.45 with sigma of 0.01
 C1A-N1
 1.32 with sigma of 0.01
 C1A-O5 = C37-O6
 1.23 with sigma of 0.01
 C19-C20
 1.2 with sigma of 0.01
 C29-C30 = C35-C36 = C29B-C30B
 1.54 with sigma of 0.01
 C33-C34 = C27-C28B = C31-C32 = C32-C33 = C34-C35 = C5-C25 = C26-C27 = C27-C28
 = C28-C29 = C28B-C29B
 1.52 with sigma of 0.01
 N1-O5
 2.3 with sigma of 0.01
 H34A_$1-H28D
 2.2 with sigma of 0.04
 C28-C30 = C26-C28 = C26-C28B = C31-C33 = C27-C29
 2.62 with sigma of 0.01
 H32A-H29C_$1
 2.2 with sigma of 0.04
 H34B-H36C
 2.2 with sigma of 0.04
3. Uiso/Uaniso restraints and constraints
Uanis(C1A) \\sim Ueq, Uanis(C2A) \\sim Ueq, Uanis(O6) \\sim Ueq, Uanis(C37)
\\sim Ueq, Uanis(N2) \\sim Ueq, Uanis(C38) \\sim Ueq, Uanis(C39) \\sim Ueq,
Uanis(N3) \\sim Ueq, Uanis(N3B) \\sim Ueq, Uanis(C42) \\sim Ueq, Uanis(O7)
\\sim Ueq, Uanis(C43B) \\sim Ueq, Uanis(C44B) \\sim Ueq, Uanis(C44) \\sim Ueq,
Uanis(C21) \\sim Ueq, Uanis(C34) \\sim Ueq, Uanis(C28) \\sim Ueq, Uanis(C29)
\\sim Ueq, Uanis(C30) \\sim Ueq, Uanis(C28B) \\sim Ueq, Uanis(C29B) \\sim Ueq,
Uanis(C30B) \\sim Ueq: with sigma of 0.02 and sigma for terminal atoms of 0.04
Uanis(C27) \\sim Ueq, Uanis(C31) \\sim Ueq: with sigma of 0.01 and sigma for
terminal atoms of 0.02
Uanis(C3A) = Uanis(C2A)
Uanis(C44) = Uanis(N3)
Uanis(C43) = Uanis(C43B)
Uanis(C32) = Uanis(C33) = Uanis(C34) = Uanis(C35)
4. Others
 Fixed Sof: H27A(0.6) H27B(0.6) H27C(0.4) H27D(0.4) C28(0.6) H28A(0.6)
 H28B(0.6) C28B(0.4) H28C(0.4) H28D(0.4) C29(0.6) H29A(0.6) H29B(0.6) C29B(0.4)
 H29C(0.4) H29D(0.4) C30(0.6) H30A(0.6) H30B(0.6) H30C(0.6) C30B(0.4) H30D(0.4)
 H30E(0.4) H30F(0.4) H42A(0.5) H42(0.5) C43(0.5) H43A(0.5) H43B(0.5) H43C(0.5)
 C43B(0.5) H43D(0.5) H43E(0.5) H43F(0.5) C44(0.5) H44A(0.5) H44B(0.5) H44C(0.5)
 C44B(0.5) H44D(0.5) H44E(0.5) H44F(0.5) N3(0.5) N3B(0.5) C1A(0.25) H1A(0.25)
 C2A(0.25) H2AA(0.25) H2AB(0.5) H2AC(0.5) C3A(0.25) H3AA(0.25) H3AB(0.5)
 H3AC(0.5) N1(0.25) O5(0.25) C37(0.25) H37(0.25) C38(0.25) H38A(0.25)
 H38B(0.25) H38C(0.25) C39(0.25) H39A(0.25) H39B(0.25) H39C(0.25) N2(0.25)
 O6(0.25)
5.a Riding coordinates:
 C30B(H30D,H30E,H30F), C39(H39A,H39B,H39C)
5.b Ternary CH refined with riding coordinates:
 C5(H5), C12(H12)
5.c Secondary CH2 refined with riding coordinates:
 C17(H17A,H17B), C18(H18A,H18B), C25(H25A,H25B), C26(H26A,H26B), C27(H27A,
 H27B), C27(H27C,H27D), C28(H28A,H28B), C28B(H28C,H28D), C29(H29A,H29B),
 C29B(H29C,H29D), C31(H31A,H31B), C32(H32A,H32B), C33(H33A,H33B), C34(H34A,
 H34B), C35(H35A,H35B)
5.d Me refined with riding coordinates:
 C30(H30A,H30B,H30C), C2A(H2AA,H2AB,H2AC), C3A(H3AA,H3AB,H3AC)
5.e Aromatic/amide H refined with riding coordinates:
 C1(H1), C7(H7), C14(H14), C42(H42A), C42(H42), C1A(H1A), C37(H37)
5.f Idealised Me refined as rotating group:
 C36(H36A,H36B,H36C), C43(H43A,H43B,H43C), C43B(H43D,H43E,H43F), C44(H44A,H44B,
 H44C), C44B(H44D,H44E,H44F), C38(H38A,H38B,H38C)
;
_shelx_shelxl_version_number 2014/7
_olex2_submission_special_instructions 'No special instructions were received'

loop_
_space_group_symop_operation_xyz
'x, y, z'
'-x, y, -z'
'x+1/2, y+1/2, z'
'-x+1/2, y+1/2, -z'
'-x, -y, -z'
'x, -y, z'
'-x+1/2, -y+1/2, -z'
'x+1/2, -y+1/2, z'

loop_
_atom_site_label
_atom_site_type_symbol
_atom_site_fract_x
_atom_site_fract_y
_atom_site_fract_z
_atom_site_U_iso_or_equiv
_atom_site_adp_type
_atom_site_occupancy
_atom_site_site_symmetry_order
_atom_site_calc_flag
_atom_site_refinement_flags_posn
_atom_site_refinement_flags_adp
_atom_site_refinement_flags_occupancy
_atom_site_disorder_assembly
_atom_site_disorder_group
C1 C 0.4105(7) 0.5000 0.0753(7) 0.074(4) Uani 1 2 d S T P . .
H1 H 0.3667 0.5000 0.0670 0.089 Uiso 1 2 calc RS T P . .
C2 C 0.4407(5) 0.5542(6) 0.0811(6) 0.079(3) Uani 1 1 d . . . . .
C3 C 0.5055(5) 0.5539(6) 0.0960(5) 0.073(3) Uani 1 1 d . . . . .
C4 C 0.5367(7) 0.5000 0.1058(7) 0.071(4) Uani 1 2 d S T P . .
C5 C 0.4066(5) 0.6140(7) 0.0752(6) 0.088(4) Uani 1 1 d D . . . .
H5 H 0.4331 0.6435 0.0535 0.106 Uiso 1 1 calc R . . . .
C6 C 0.4042(6) 0.6347(6) 0.1592(7) 0.090(4) Uani 1 1 d . . . . .
C7 C 0.3555(6) 0.6181(6) 0.1965(7) 0.089(3) Uani 1 1 d . . . . .
H7 H 0.3224 0.5952 0.1677 0.107 Uiso 1 1 calc R . . . .
C8 C 0.3540(6) 0.6340(6) 0.2740(7) 0.087(3) Uani 1 1 d . . . . .
C9 C 0.4042(6) 0.6649(6) 0.3151(7) 0.090(4) Uani 1 1 d . . . . .
C10 C 0.4547(6) 0.6805(6) 0.2818(7) 0.089(3) Uani 1 1 d D . . . .
C11 C 0.4537(6) 0.6663(6) 0.2039(6) 0.082(3) Uani 1 1 d . . . . .
C12 C 0.3027(7) 0.6151(8) 0.3167(9) 0.112(5) Uani 1 1 d . . . . .
H12 H 0.3001 0.6457 0.3583 0.134 Uiso 1 1 calc R . . . .
C13 C 0.3220(7) 0.5562(8) 0.3581(9) 0.101(4) Uani 1 1 d . . . . .
C14 C 0.3044(9) 0.5000 0.3226(12) 0.108(7) Uani 1 2 d S T P . .
H14 H 0.2790 0.5000 0.2714 0.130 Uiso 1 2 calc RS T P . .
C15 C 0.3815(10) 0.5000 0.4700(10) 0.101(6) Uani 1 2 d S T P . .
C16 C 0.3598(7) 0.5551(9) 0.4318(7) 0.109(5) Uani 1 1 d . . . . .
C17 C 0.5479(6) 0.6393(7) 0.1684(6) 0.089(4) Uani 1 1 d . . . . .
H17A H 0.5484 0.6117 0.2135 0.107 Uiso 1 1 calc R . . . .
H17B H 0.5886 0.6590 0.1754 0.107 Uiso 1 1 calc R . . . .
C18 C 0.4247(7) 0.6411(6) 0.4528(7) 0.096(4) Uani 1 1 d . . . . .
H18A H 0.4464 0.6618 0.5011 0.115 Uiso 1 1 calc R . . . .
H18B H 0.4545 0.6138 0.4349 0.115 Uiso 1 1 calc R . . . .
C19 C 0.6029(7) 0.5000 0.1284(9) 0.084(5) Uani 1 2 d DS T P . .
C20 C 0.6577(7) 0.5000 0.1511(9) 0.092(5) Uani 1 2 d DS T P . .
C21 C 0.5067(6) 0.7134(6) 0.3267(7) 0.096(4) Uani 1 1 d D U . . .
C22 C 0.5494(7) 0.7407(7) 0.3633(8) 0.102(4) Uani 1 1 d . . . . .
C23 C 0.4245(11) 0.5000 0.5438(11) 0.097(6) Uani 1 2 d S T P . .
C24 C 0.4609(10) 0.5000 0.6045(11) 0.095(5) Uani 1 2 d S T P . .
C25 C 0.3445(6) 0.6130(8) 0.0174(8) 0.113(5) Uani 1 1 d D . . . .
H25A H 0.3505 0.5971 -0.0343 0.135 Uiso 1 1 calc R . . . .
H25B H 0.3159 0.5859 0.0380 0.135 Uiso 1 1 calc R . . . .
C26 C 0.3164(8) 0.6747(8) 0.0057(10) 0.142(7) Uani 1 1 d D . . . .
H26A H 0.3477 0.7024 -0.0080 0.171 Uiso 1 1 calc R . . . .
H26B H 0.3069 0.6882 0.0568 0.171 Uiso 1 1 calc R . . . .
C27 C 0.2587(8) 0.6805(11) -0.0567(11) 0.187(10) Uani 1 1 d D U . . .
H27A H 0.2699 0.6713 -0.1085 0.225 Uiso 0.6 1 calc R . . A 1
H27B H 0.2460 0.7230 -0.0584 0.225 Uiso 0.6 1 calc R . . A 1
H27C H 0.2450 0.7227 -0.0565 0.225 Uiso 0.4 1 calc R . . B 2
H27D H 0.2265 0.6558 -0.0394 0.225 Uiso 0.4 1 calc R . . B 2
C28 C 0.2025(9) 0.6429(16) -0.0505(16) 0.169(14) Uani 0.6 1 d D U . C 1
H28A H 0.1847 0.6586 -0.0060 0.203 Uiso 0.6 1 calc R . . C 1
H28B H 0.2164 0.6015 -0.0368 0.203 Uiso 0.6 1 calc R . . C 1
C28B C 0.2592(18) 0.664(2) -0.1418(11) 0.21(3) Uani 0.4 1 d D U . C 2
H28C H 0.2577 0.6197 -0.1470 0.256 Uiso 0.4 1 calc R . . C 2
H28D H 0.2984 0.6777 -0.1555 0.256 Uiso 0.4 1 calc DR . . C 2
C29 C 0.1508(12) 0.6403(13) -0.124(2) 0.180(15) Uani 0.6 1 d D U . C 1
H29A H 0.1127 0.6260 -0.1078 0.217 Uiso 0.6 1 calc R . . C 1
H29B H 0.1622 0.6102 -0.1612 0.217 Uiso 0.6 1 calc R . . C 1
C29B C 0.2059(18) 0.691(2) -0.201(3) 0.163(19) Uani 0.4 1 d D U . C 2
H29C H 0.1993 0.7330 -0.1871 0.195 Uiso 0.4 1 calc DR . . C 2
H29D H 0.1675 0.6680 -0.1999 0.195 Uiso 0.4 1 calc R . . C 2
C30 C 0.136(2) 0.7001(16) -0.170(2) 0.194(17) Uani 0.6 1 d D U . C 1
H30A H 0.1028 0.6938 -0.2152 0.290 Uiso 0.6 1 calc R . . C 1
H30B H 0.1235 0.7300 -0.1343 0.290 Uiso 0.6 1 calc R . . C 1
H30C H 0.1730 0.7142 -0.1878 0.290 Uiso 0.6 1 calc R . . C 1
C30B C 0.224(4) 0.686(4) -0.282(4) 0.24(4) Uani 0.4 1 d D U . C 2
H30D H 0.2200 0.6436 -0.2954 0.354 Uiso 0.4 1 d R . . C 2
H30E H 0.2673 0.6983 -0.2766 0.354 Uiso 0.4 1 d R . . C 2
H30F H 0.1990 0.7096 -0.3251 0.354 Uiso 0.4 1 d R . . C 2
C31 C 0.2414(7) 0.6104(8) 0.2653(10) 0.120(5) Uani 1 1 d D U . . .
H31A H 0.2128 0.5923 0.2963 0.144 Uiso 1 1 calc R . . . .
H31B H 0.2444 0.5826 0.2213 0.144 Uiso 1 1 calc R . . . .
C32 C 0.2139(13) 0.6689(9) 0.2302(18) 0.241(7) Uani 1 1 d D . . . .
H32A H 0.2455 0.6900 0.2069 0.290 Uiso 1 1 calc DR . . . .
H32B H 0.2050 0.6941 0.2740 0.290 Uiso 1 1 calc R . . . .
C33 C 0.1551(13) 0.6650(13) 0.1670(17) 0.241(7) Uani 1 1 d D . . . .
H33A H 0.1674 0.6585 0.1153 0.290 Uiso 1 1 calc R . . . .
H33B H 0.1323 0.6288 0.1782 0.290 Uiso 1 1 calc R . . . .
C34 C 0.1107(13) 0.7170(13) 0.1579(18) 0.241(7) Uani 1 1 d D U . . .
H34A H 0.1324 0.7554 0.1543 0.290 Uiso 1 1 calc DR . . . .
H34B H 0.0887 0.7190 0.2027 0.290 Uiso 1 1 calc DR . . . .
C35 C 0.0665(14) 0.7031(16) 0.0807(17) 0.241(7) Uani 1 1 d D . . . .
H35A H 0.0860 0.6779 0.0450 0.290 Uiso 1 1 calc R . . . .
H35B H 0.0497 0.7399 0.0526 0.290 Uiso 1 1 calc R . . . .
C36 C 0.0173(13) 0.6686(16) 0.1146(18) 0.222(14) Uani 1 1 d D . . . .
H36A H 0.0373 0.6381 0.1518 0.333 Uiso 1 1 calc GR . . . .
H36B H -0.0112 0.6492 0.0714 0.333 Uiso 1 1 calc GR . . . .
H36C H -0.0055 0.6965 0.1422 0.333 Uiso 1 1 calc DGR . . . .
I1 I 0.74988(6) 0.5000 0.18427(10) 0.1378(7) Uani 1 2 d S T P . .
I2 I 0.61996(5) 0.78769(6) 0.42070(6) 0.1241(5) Uani 1 1 d . . . . .
I3 I 0.52257(7) 0.5000 0.70202(6) 0.0957(5) Uani 1 2 d S T P . .
O1 O 0.5381(4) 0.6054(4) 0.0967(4) 0.081(2) Uani 1 1 d . . . . .
O2 O 0.5025(5) 0.6831(4) 0.1694(4) 0.090(2) Uani 1 1 d . . . . .
O3 O 0.4052(5) 0.6838(4) 0.3936(5) 0.103(3) Uani 1 1 d . . . . .
O4 O 0.3761(5) 0.6072(5) 0.4718(5) 0.106(3) Uani 1 1 d . . . . .
C42 C 0.2439(11) 0.8621(13) 0.4530(15) 0.158(7) Uani 1 1 d . U . . .
H42A H 0.2065 0.8665 0.4719 0.190 Uiso 0.5 1 calc R . . D -1
H42 H 0.2290 0.8228 0.4400 0.190 Uiso 0.5 1 calc R . . E -2
C43 C 0.1860(19) 0.854(2) 0.3049(18) 0.152(12) Uani 0.5 1 d D . . F -1
H43A H 0.1589 0.8885 0.3060 0.228 Uiso 0.5 1 calc GR . . F -1
H43B H 0.1617 0.8170 0.3010 0.228 Uiso 0.5 1 calc GR . . F -1
H43C H 0.2062 0.8571 0.2591 0.228 Uiso 0.5 1 calc GR . . F -1
C43B C 0.1718(13) 0.8789(19) 0.3481(19) 0.152(12) Uani 0.5 1 d D U . G -2
H43D H 0.1615 0.8384 0.3634 0.228 Uiso 0.5 1 calc GR . . G -2
H43E H 0.1895 0.8767 0.3001 0.228 Uiso 0.5 1 calc GR . . G -2
H43F H 0.1345 0.9035 0.3378 0.228 Uiso 0.5 1 calc GR . . G -2
C44 C 0.272(2) 0.804(2) 0.362(3) 0.180(12) Uani 0.5 1 d D U . F -1
H44A H 0.2549 0.7849 0.3116 0.270 Uiso 0.5 1 calc GR . . F -1
H44B H 0.2746 0.7741 0.4049 0.270 Uiso 0.5 1 calc GR . . F -1
H44C H 0.3132 0.8193 0.3612 0.270 Uiso 0.5 1 calc GR . . F -1
C44B C 0.2361(18) 0.9674(13) 0.417(2) 0.151(14) Uani 0.5 1 d D U . G -2
H44D H 0.2713 0.9719 0.4607 0.226 Uiso 0.5 1 calc GR . . G -2
H44E H 0.2022 0.9930 0.4262 0.226 Uiso 0.5 1 calc GR . . G -2
H44F H 0.2484 0.9793 0.3673 0.226 Uiso 0.5 1 calc GR . . G -2
N3 N 0.2323(15) 0.853(2) 0.377(2) 0.180(12) Uani 0.5 1 d D U . F -1
N3B N 0.2161(14) 0.9053(14) 0.4114(17) 0.136(10) Uani 0.5 1 d D U . G -2
O7 O 0.2877(8) 0.8670(12) 0.5074(12) 0.227(9) Uani 1 1 d . U . . .
C1A C 0.2021(8) 0.5000 0.0503(12) 0.099(11) Uani 0.5 2 d DS TU P . .
H1A H 0.2160 0.5000 0.0014 0.119 Uiso 0.5 2 calc RS T P . .
C2A C 0.116(3) 0.5000 0.115(2) 0.151(14) Uani 0.5 2 d DS TU P . .
H2AA H 0.0706 0.5000 0.0999 0.226 Uiso 0.5 2 calc RS T P . .
H2AB H 0.1292 0.4642 0.1462 0.226 Uiso 0.5 1 calc R . . . .
H2AC H 0.1292 0.5358 0.1462 0.226 Uiso 0.5 1 calc R . . . .
C3A C 0.096(2) 0.5000 -0.028(2) 0.151(14) Uani 0.5 2 d DS T P . .
H3AA H 0.0551 0.5000 -0.0151 0.226 Uiso 0.5 2 calc RS T P . .
H3AB H 0.1015 0.5358 -0.0591 0.226 Uiso 0.5 1 calc R . . . .
H3AC H 0.1015 0.4642 -0.0591 0.226 Uiso 0.5 1 calc R . . . .
N1 N 0.1421(8) 0.5000 0.0440(17) 0.101(9) Uani 0.5 2 d DS T P . .
O5 O 0.2431(7) 0.5000 0.1090(9) 0.074(5) Uani 0.5 2 d DS T P . .
C37 C 0.385(3) 0.939(3) 0.297(3) 0.106(16) Uani 0.25 1 d D U . H -1
H37 H 0.3520 0.9362 0.3237 0.127 Uiso 0.25 1 calc R . . H -1
C38 C 0.434(3) 0.857(3) 0.382(4) 0.117(19) Uani 0.25 1 d . U . H -1
H38A H 0.3910 0.8436 0.3781 0.176 Uiso 0.25 1 calc GR . . H -1
H38B H 0.4501 0.8701 0.4362 0.176 Uiso 0.25 1 calc GR . . H -1
H38C H 0.4586 0.8235 0.3685 0.176 Uiso 0.25 1 calc GR . . H -1
C39 C 0.493(3) 0.892(5) 0.304(6) 0.18(3) Uani 0.25 1 d D U . H -1
H39A H 0.4800 0.8735 0.2513 0.263 Uiso 0.25 1 d R . . H -1
H39B H 0.5130 0.9302 0.2982 0.263 Uiso 0.25 1 d R . . H -1
H39C H 0.5227 0.8649 0.3368 0.263 Uiso 0.25 1 d R . . H -1
N2 N 0.436(3) 0.905(3) 0.328(4) 0.15(2) Uani 0.25 1 d D U . H -1
O6 O 0.3762(16) 0.973(2) 0.239(3) 0.138(16) Uani 0.25 1 d D U . H -1

loop_
_atom_site_aniso_label
_atom_site_aniso_U_11
_atom_site_aniso_U_22
_atom_site_aniso_U_33
_atom_site_aniso_U_23
_atom_site_aniso_U_13
_atom_site_aniso_U_12
C1 0.072(9) 0.111(14) 0.034(6) 0.000 -0.003(6) 0.000
C2 0.081(7) 0.108(9) 0.042(5) 0.002(5) -0.001(4) 0.007(7)
C3 0.075(6) 0.108(9) 0.036(4) 0.001(5) 0.009(4) -0.002(7)
C4 0.077(9) 0.093(12) 0.038(6) 0.000 -0.003(6) 0.000
C5 0.093(8) 0.112(10) 0.053(6) 0.014(6) 0.001(5) 0.011(7)
C6 0.106(9) 0.095(9) 0.067(6) 0.016(6) 0.013(6) 0.028(7)
C7 0.089(8) 0.107(10) 0.067(6) 0.005(6) 0.006(6) 0.021(7)
C8 0.090(8) 0.097(9) 0.076(7) -0.005(6) 0.021(6) 0.015(7)
C9 0.105(9) 0.102(9) 0.063(6) 0.001(6) 0.013(6) 0.027(8)
C10 0.100(9) 0.091(9) 0.071(7) 0.009(6) 0.002(6) 0.004(7)
C11 0.091(8) 0.091(8) 0.059(6) 0.001(6) -0.004(6) 0.011(7)
C12 0.091(9) 0.150(14) 0.095(9) -0.025(10) 0.017(7) 0.019(9)
C13 0.096(9) 0.122(12) 0.094(9) -0.006(9) 0.043(8) 0.015(8)
C14 0.080(11) 0.17(2) 0.083(12) 0.000 0.029(9) 0.000
C15 0.114(14) 0.137(18) 0.055(9) 0.000 0.025(9) 0.000
C16 0.105(10) 0.168(16) 0.055(7) -0.010(9) 0.017(6) -0.001(10)
C17 0.096(8) 0.113(10) 0.054(6) 0.003(6) 0.003(5) -0.003(8)
C18 0.127(11) 0.105(10) 0.060(6) -0.006(7) 0.029(7) 0.007(9)
C19 0.069(10) 0.128(15) 0.052(8) 0.000 0.002(7) 0.000
C20 0.102(14) 0.117(15) 0.059(9) 0.000 0.019(9) 0.000
C21 0.113(9) 0.111(9) 0.063(6) 0.011(7) 0.016(7) 0.017(8)
C22 0.112(10) 0.116(11) 0.072(7) -0.004(7) 0.000(7) -0.004(9)
C23 0.135(16) 0.102(14) 0.066(11) 0.000 0.051(12) 0.000
C24 0.130(15) 0.096(13) 0.064(10) 0.000 0.031(11) 0.000
C25 0.111(10) 0.148(14) 0.070(7) 0.008(8) -0.008(7) 0.029(10)
C26 0.151(15) 0.142(15) 0.106(11) 0.010(10) -0.045(10) 0.043(12)
C27 0.178(12) 0.186(12) 0.188(12) 0.010(9) 0.012(9) 0.013(9)
C28 0.153(19) 0.18(2) 0.17(2) 0.028(17) 0.018(16) 0.010(16)
C28B 0.21(3) 0.21(3) 0.22(3) -0.01(2) 0.03(2) 0.01(2)
C29 0.15(2) 0.18(2) 0.19(2) 0.010(17) 0.005(16) 0.025(17)
C29B 0.16(2) 0.16(2) 0.16(2) -0.005(18) 0.027(18) 0.030(18)
C30 0.20(3) 0.17(3) 0.17(3) 0.01(2) -0.04(2) 0.03(2)
C30B 0.25(5) 0.26(5) 0.21(5) 0.05(4) 0.07(4) -0.03(4)
C31 0.108(8) 0.136(9) 0.119(8) 0.003(7) 0.028(7) 0.018(7)
C32 0.209(14) 0.273(15) 0.228(14) 0.005(13) 0.005(10) 0.049(12)
C33 0.209(14) 0.273(15) 0.228(14) 0.005(13) 0.005(10) 0.049(12)
C34 0.209(14) 0.273(15) 0.228(14) 0.005(13) 0.005(10) 0.049(12)
C35 0.209(14) 0.273(15) 0.228(14) 0.005(13) 0.005(10) 0.049(12)
C36 0.16(2) 0.31(4) 0.19(2) -0.04(3) 0.018(19) -0.01(3)
I1 0.0714(8) 0.210(2) 0.1284(12) 0.000 0.0105(7) 0.000
I2 0.1156(8) 0.1519(11) 0.0967(7) -0.0027(6) -0.0002(6) -0.0054(6)
I3 0.1295(10) 0.1040(9) 0.0573(6) 0.000 0.0269(6) 0.000
O1 0.081(5) 0.110(6) 0.051(4) 0.003(4) 0.008(3) -0.011(5)
O2 0.116(7) 0.094(6) 0.058(4) 0.008(4) 0.012(4) -0.005(5)
O3 0.137(8) 0.106(7) 0.068(5) -0.009(5) 0.023(5) 0.026(6)
O4 0.133(8) 0.126(8) 0.067(5) -0.015(5) 0.037(5) 0.014(6)
C42 0.125(12) 0.188(16) 0.153(14) 0.005(13) 0.002(11) 0.024(12)
C43 0.17(2) 0.20(3) 0.080(17) 0.016(18) -0.008(17) -0.04(2)
C43B 0.17(2) 0.20(3) 0.080(17) 0.016(18) -0.008(17) -0.04(2)
C44 0.180(18) 0.186(19) 0.173(17) -0.014(15) 0.030(15) -0.008(14)
C44B 0.15(2) 0.17(3) 0.15(3) 0.05(2) 0.06(2) 0.04(2)
N3 0.180(18) 0.186(19) 0.173(17) -0.014(15) 0.030(15) -0.008(14)
N3B 0.138(17) 0.136(17) 0.135(16) 0.037(14) 0.027(14) 0.006(14)
O7 0.151(12) 0.31(2) 0.194(15) 0.008(15) -0.018(12) 0.067(14)
C1A 0.102(18) 0.105(19) 0.100(18) 0.000 0.041(15) 0.000
C2A 0.14(3) 0.13(2) 0.17(3) 0.000 0.01(2) 0.000
C3A 0.14(3) 0.13(2) 0.17(3) 0.000 0.01(2) 0.000
N1 0.063(16) 0.13(3) 0.10(2) 0.000 0.006(15) 0.000
O5 0.053(10) 0.124(17) 0.042(9) 0.000 0.000(7) 0.000
C37 0.09(2) 0.11(2) 0.11(2) 0.007(18) 0.008(17) 0.012(18)
C38 0.11(3) 0.15(4) 0.09(3) 0.01(3) 0.01(3) 0.01(3)
C39 0.16(4) 0.20(5) 0.17(5) 0.01(4) 0.04(3) -0.05(4)
N2 0.14(3) 0.15(3) 0.15(3) 0.008(19) 0.031(19) 0.009(19)
O6 0.061(16) 0.17(4) 0.17(3) 0.03(2) 0.004(18) 0.009(18)

loop_
_atom_type_symbol
_atom_type_description
_atom_type_scat_dispersion_real
_atom_type_scat_dispersion_imag
_atom_type_scat_source
C C 0.0181 0.0091 'International Tables Vol C Tables 4.2.6.8 and 6.1.1.4'
H H 0.0000 0.0000 'International Tables Vol C Tables 4.2.6.8 and 6.1.1.4'
I I -0.3257 6.8362 'International Tables Vol C Tables 4.2.6.8 and 6.1.1.4'
N N 0.0311 0.0180 'International Tables Vol C Tables 4.2.6.8 and 6.1.1.4'
O O 0.0492 0.0322 'International Tables Vol C Tables 4.2.6.8 and 6.1.1.4'

loop_
_geom_angle_atom_site_label_1
_geom_angle_atom_site_label_2
_geom_angle_atom_site_label_3
_geom_angle
_geom_angle_site_symmetry_1
_geom_angle_site_symmetry_3
C2 C1 H1 118.5 . .
C2 C1 H1 118.5 6_565 .
C2 C1 C2 122.9(15) . 6_565
C1 C2 C3 118.2(12) . .
C1 C2 C5 122.4(11) . .
C3 C2 C5 119.4(12) . .
C4 C3 C2 119.7(12) . .
O1 C3 C2 121.1(11) . .
O1 C3 C4 119.1(10) . .
C3 C4 C3 121.1(15) . 6_565
C3 C4 C19 119.4(7) . .
C3 C4 C19 119.4(7) 6_565 .
C2 C5 H5 106.4 . .
C2 C5 C6 107.9(8) . .
C2 C5 C25 113.6(11) . .
C6 C5 H5 106.4 . .
C6 C5 C25 115.3(11) . .
C25 C5 H5 106.4 . .
C7 C6 C5 121.4(13) . .
C11 C6 C5 120.4(12) . .
C11 C6 C7 118.0(11) . .
C6 C7 H7 118.9 . .
C8 C7 C6 122.2(13) . .
C8 C7 H7 118.9 . .
C7 C8 C12 123.3(13) . .
C9 C8 C7 117.0(12) . .
C9 C8 C12 119.5(11) . .
C8 C9 C10 122.9(11) . .
C8 C9 O3 120.1(12) . .
C10 C9 O3 116.9(12) . .
C9 C10 C21 121.4(12) . .
C11 C10 C9 118.6(11) . .
C11 C10 C21 119.9(12) . .
C10 C11 C6 121.1(12) . .
C10 C11 O2 119.3(11) . .
O2 C11 C6 119.6(10) . .
C8 C12 H12 107.8 . .
C13 C12 C8 107.3(11) . .
C13 C12 H12 107.8 . .
C31 C12 C8 114.5(13) . .
C31 C12 H12 107.8 . .
C31 C12 C13 111.4(15) . .
C14 C13 C12 122.3(14) . .
C16 C13 C12 120.9(16) . .
C16 C13 C14 116.7(17) . .
C13 C14 C13 125(2) 6_565 .
C13 C14 H14 117.7 6_565 .
C13 C14 H14 117.7 . .
C16 C15 C16 118.2(19) . 6_565
C16 C15 C23 120.9(9) . .
C16 C15 C23 120.9(9) 6_565 .
C13 C16 C15 121.8(17) . .
O4 C16 C13 120.3(16) . .
O4 C16 C15 117.8(11) . .
H17A C17 H17B 107.8 . .
O1 C17 H17A 109.0 . .
O1 C17 H17B 109.0 . .
O2 C17 H17A 109.0 . .
O2 C17 H17B 109.0 . .
O2 C17 O1 112.9(9) . .
H18A C18 H18B 107.8 . .
O3 C18 H18A 109.0 . .
O3 C18 H18B 109.0 . .
O3 C18 O4 113.1(12) . .
O4 C18 H18A 109.0 . .
O4 C18 H18B 109.0 . .
C20 C19 C4 176.7(16) . .
C19 C20 I1 177.5(14) . .
C22 C21 C10 179.7(17) . .
C21 C22 I2 177.9(14) . .
C24 C23 C15 179(2) . .
C23 C24 I3 178.2(18) . .
C5 C25 H25A 109.3 . .
C5 C25 H25B 109.3 . .
H25A C25 H25B 108.0 . .
C26 C25 C5 111.6(13) . .
C26 C25 H25A 109.3 . .
C26 C25 H25B 109.3 . .
C25 C26 H26A 108.2 . .
C25 C26 H26B 108.2 . .
C25 C26 C27 116.4(14) . .
H26A C26 H26B 107.3 . .
C27 C26 H26A 108.2 . .
C27 C26 H26B 108.2 . .
C26 C27 H27A 107.4 . .
C26 C27 H27B 107.4 . .
C26 C27 H27C 107.2 . .
C26 C27 H27D 107.2 . .
C26 C27 C28 119.6(11) . .
C26 C27 C28B 120.4(11) . .
H27A C27 H27B 106.9 . .
H27C C27 H27D 106.8 . .
C28 C27 H27A 107.4 . .
C28 C27 H27B 107.4 . .
C28B C27 H27C 107.2 . .
C28B C27 H27D 107.2 . .
C27 C28 H28A 108.1 . .
C27 C28 H28B 108.1 . .
C27 C28 C29 116.9(10) . .
H28A C28 H28B 107.3 . .
C29 C28 H28A 108.1 . .
C29 C28 H28B 108.1 . .
C27 C28B H28C 108.9 . .
C27 C28B H28D 108.9 . .
C27 C28B C29B 113(3) . .
H28C C28B H28D 107.7 . .
C29B C28B H28C 108.9 . .
C29B C28B H28D 108.9 . .
C28 C29 H29A 108.4 . .
C28 C29 H29B 108.4 . .
C28 C29 C30 115.7(10) . .
H29A C29 H29B 107.4 . .
C30 C29 H29A 108.4 . .
C30 C29 H29B 108.4 . .
C28B C29B H29C 110.5 . .
C28B C29B H29D 110.5 . .
C28B C29B C30B 106(4) . .
H29C C29B H29D 108.7 . .
C30B C29B H29C 110.5 . .
C30B C29B H29D 110.5 . .
C29 C30 H30A 109.5 . .
C29 C30 H30B 109.5 . .
C29 C30 H30C 109.5 . .
H30A C30 H30B 109.5 . .
H30A C30 H30C 109.5 . .
H30B C30 H30C 109.5 . .
C29B C30B H30D 104.0 . .
C29B C30B H30E 107.9 . .
C29B C30B H30F 116.3 . .
H30D C30B H30E 109.4 . .
H30D C30B H30F 109.5 . .
H30E C30B H30F 109.5 . .
C12 C31 H31A 108.4 . .
C12 C31 H31B 108.4 . .
C12 C31 C32 115.5(16) . .
H31A C31 H31B 107.5 . .
C32 C31 H31A 108.4 . .
C32 C31 H31B 108.4 . .
C31 C32 H32A 108.0 . .
C31 C32 H32B 108.0 . .
C31 C32 C33 117.1(11) . .
H32A C32 H32B 107.3 . .
C33 C32 H32A 108.0 . .
C33 C32 H32B 108.0 . .
C32 C33 H33A 107.7 . .
C32 C33 H33B 107.7 . .
H33A C33 H33B 107.1 . .
C34 C33 C32 118(2) . .
C34 C33 H33A 107.7 . .
C34 C33 H33B 107.7 . .
C33 C34 H34A 111.1 . .
C33 C34 H34B 111.1 . .
C33 C34 C35 103(2) . .
H34A C34 H34B 109.1 . .
C35 C34 H34A 111.1 . .
C35 C34 H34B 111.1 . .
C34 C35 H35A 112.0 . .
C34 C35 H35B 112.0 . .
C34 C35 C36 99(2) . .
H35A C35 H35B 109.7 . .
C36 C35 H35A 112.0 . .
C36 C35 H35B 112.0 . .
C35 C36 H36A 109.5 . .
C35 C36 H36B 109.5 . .
C35 C36 H36C 109.5 . .
H36A C36 H36B 109.5 . .
H36A C36 H36C 109.5 . .
H36B C36 H36C 109.5 . .
C3 O1 C17 116.8(8) . .
C11 O2 C17 115.8(10) . .
C18 O3 C9 116.0(10) . .
C16 O4 C18 118.8(10) . .
N3 C42 H42A 110.1 . .
N3B C42 H42 117.0 . .
O7 C42 H42A 110.1 . .
O7 C42 H42 117.0 . .
O7 C42 N3 140(3) . .
O7 C42 N3B 126(3) . .
H43A C43 H43B 109.5 . .
H43A C43 H43C 109.5 . .
H43B C43 H43C 109.5 . .
N3 C43 H43A 109.5 . .
N3 C43 H43B 109.5 . .
N3 C43 H43C 109.5 . .
H43D C43B H43E 109.5 . .
H43D C43B H43F 109.5 . .
H43E C43B H43F 109.5 . .
N3B C43B H43D 109.5 . .
N3B C43B H43E 109.5 . .
N3B C43B H43F 109.5 . .
H44A C44 H44B 109.5 . .
H44A C44 H44C 109.5 . .
H44B C44 H44C 109.5 . .
N3 C44 H44A 109.5 . .
N3 C44 H44B 109.5 . .
N3 C44 H44C 109.5 . .
H44D C44B H44E 109.5 . .
H44D C44B H44F 109.5 . .
H44E C44B H44F 109.5 . .
N3B C44B H44D 109.5 . .
N3B C44B H44E 109.5 . .
N3B C44B H44F 109.5 . .
C42 N3 C43 146(4) . .
C42 N3 C44 106(3) . .
C43 N3 C44 103(4) . .
C42 N3B C43B 107(3) . .
C42 N3B C44B 125(3) . .
C43B N3B C44B 126(3) . .
N1 C1A H1A 114.8 . .
O5 C1A H1A 114.8 . .
O5 C1A N1 130.4(16) . .
H2AA C2A H2AB 109.5 . .
H2AA C2A H2AC 109.5 . .
H2AB C2A H2AC 109.5 . .
N1 C2A H2AA 109.5 . .
N1 C2A H2AB 109.5 . .
N1 C2A H2AC 109.5 . .
H3AA C3A H3AB 109.5 . .
H3AA C3A H3AC 109.5 . .
H3AB C3A H3AC 109.5 . .
N1 C3A H3AA 109.5 . .
N1 C3A H3AB 109.5 . .
N1 C3A H3AC 109.5 . .
C1A N1 C2A 120(3) . .
C1A N1 C3A 127(3) . .
C3A N1 C2A 113(4) . .
N2 C37 H37 114.3 . .
O6 C37 H37 114.3 . .
O6 C37 N2 131(6) . .
H38A C38 H38B 109.5 . .
H38A C38 H38C 109.5 . .
H38B C38 H38C 109.5 . .
N2 C38 H38A 109.5 . .
N2 C38 H38B 109.5 . .
N2 C38 H38C 109.5 . .
H39A C39 H39B 109.5 . .
H39A C39 H39C 109.4 . .
H39B C39 H39C 109.4 . .
N2 C39 H39A 103.5 . .
N2 C39 H39B 105.8 . .
N2 C39 H39C 118.8 . .
C37 N2 C38 124(6) . .
C37 N2 C39 134(7) . .
C38 N2 C39 100(6) . .

loop_
_geom_bond_atom_site_label_1
_geom_bond_atom_site_label_2
_geom_bond_distance
_geom_bond_site_symmetry_2
C1 H1 0.9500 .
C1 C2 1.377(14) .
C1 C2 1.377(14) 6_565
C2 C3 1.406(16) .
C2 C5 1.527(18) .
C3 C4 1.381(14) .
C3 O1 1.357(14) .
C4 C3 1.381(14) 6_565
C4 C19 1.44(2) .
C5 H5 1.0000 .
C5 C6 1.530(17) .
C5 C25 1.534(9) .
C6 C7 1.405(19) .
C6 C11 1.402(19) .
C7 H7 0.9500 .
C7 C8 1.387(17) .
C8 C9 1.382(19) .
C8 C12 1.52(2) .
C9 C10 1.394(18) .
C9 O3 1.412(14) .
C10 C11 1.374(17) .
C10 C21 1.455(9) .
C11 O2 1.380(15) .
C12 H12 1.0000 .
C12 C13 1.52(2) .
C12 C31 1.47(2) .
C13 C14 1.416(18) .
C13 C16 1.38(2) .
C14 C13 1.416(18) 6_565
C14 H14 0.9500 .
C15 C16 1.43(2) .
C15 C16 1.43(2) 6_565
C15 C23 1.43(3) .
C16 O4 1.365(19) .
C17 H17A 0.9900 .
C17 H17B 0.9900 .
C17 O1 1.427(14) .
C17 O2 1.403(16) .
C18 H18A 0.9900 .
C18 H18B 0.9900 .
C18 O3 1.402(15) .
C18 O4 1.405(17) .
C19 C20 1.201(10) .
C20 I1 2.009(15) .
C21 C22 1.196(18) .
C22 I2 1.981(16) .
C23 C24 1.19(3) .
C24 I3 1.95(2) .
C25 H25A 0.9900 .
C25 H25B 0.9900 .
C25 C26 1.51(2) .
C26 H26A 0.9900 .
C26 H26B 0.9900 .
C26 C27 1.508(9) .
C27 H27A 0.9900 .
C27 H27B 0.9900 .
C27 H27C 0.9900 .
C27 H27D 0.9900 .
C27 C28 1.520(10) .
C27 C28B 1.513(10) .
C28 H28A 0.9900 .
C28 H28B 0.9900 .
C28 C29 1.537(10) .
C28B H28C 0.9900 .
C28B H28D 0.9900 .
C28B C29B 1.521(10) .
C29 H29A 0.9900 .
C29 H29B 0.9900 .
C29 C30 1.548(10) .
C29B H29C 0.9900 .
C29B H29D 0.9900 .
C29B C30B 1.542(10) .
C30 H30A 0.9800 .
C30 H30B 0.9800 .
C30 H30C 0.9800 .
C30B H30D 0.9800 .
C30B H30E 0.9802 .
C30B H30F 0.9796 .
C31 H31A 0.9900 .
C31 H31B 0.9900 .
C31 C32 1.518(10) .
C32 H32A 0.9900 .
C32 H32B 0.9900 .
C32 C33 1.530(10) .
C33 H33A 0.9900 .
C33 H33B 0.9900 .
C33 C34 1.509(10) .
C34 H34A 0.9900 .
C34 H34B 0.9900 .
C34 C35 1.523(10) .
C35 H35A 0.9900 .
C35 H35B 0.9900 .
C35 C36 1.536(10) .
C36 H36A 0.9800 .
C36 H36B 0.9800 .
C36 H36C 0.9800 .
C42 H42A 0.9500 .
C42 H42 0.9500 .
C42 N3 1.30(4) .
C42 N3B 1.29(4) .
C42 O7 1.22(3) .
C43 H43A 0.9800 .
C43 H43B 0.9800 .
C43 H43C 0.9800 .
C43 N3 1.446(10) .
C43B H43D 0.9800 .
C43B H43E 0.9800 .
C43B H43F 0.9800 .
C43B N3B 1.445(10) .
C44 H44A 0.9800 .
C44 H44B 0.9800 .
C44 H44C 0.9800 .
C44 N3 1.450(10) .
C44B H44D 0.9800 .
C44B H44E 0.9800 .
C44B H44F 0.9800 .
C44B N3B 1.453(10) .
C1A H1A 0.9500 .
C1A N1 1.312(10) .
C1A O5 1.221(10) .
C2A H2AA 0.9800 .
C2A H2AB 0.9800 .
C2A H2AC 0.9800 .
C2A N1 1.450(10) .
C3A H3AA 0.9800 .
C3A H3AB 0.9800 .
C3A H3AC 0.9800 .
C3A N1 1.443(10) .
C37 H37 0.9500 .
C37 N2 1.37(8) .
C37 O6 1.232(10) .
C38 H38A 0.9800 .
C38 H38B 0.9800 .
C38 H38C 0.9800 .
C38 N2 1.43(9) .
C39 H39A 0.9807 .
C39 H39B 0.9802 .
C39 H39C 0.9805 .
C39 N2 1.448(10) .

loop_
_geom_torsion_atom_site_label_1
_geom_torsion_atom_site_label_2
_geom_torsion_atom_site_label_3
_geom_torsion_atom_site_label_4
_geom_torsion
_geom_torsion_site_symmetry_1
_geom_torsion_site_symmetry_4
C1 C2 C3 C4 -1.2(15) . .
C1 C2 C3 O1 175.3(9) . .
C1 C2 C5 C6 94.6(13) . .
C1 C2 C5 C25 -34.6(15) . .
C2 C1 C2 C3 -2.1(19) 6_565 .
C2 C1 C2 C5 -179.6(8) 6_565 .
C2 C3 C4 C3 4.5(19) . 6_565
C2 C3 C4 C19 -174.2(11) . .
C2 C3 O1 C17 82.7(12) . .
C2 C5 C6 C7 -89.4(13) . .
C2 C5 C6 C11 84.6(14) . .
C2 C5 C25 C26 -172.8(13) . .
C3 C2 C5 C6 -82.9(13) . .
C3 C2 C5 C25 147.9(11) . .
C4 C3 O1 C17 -100.8(12) . .
C5 C2 C3 C4 176.4(10) . .
C5 C2 C3 O1 -7.1(13) . .
C5 C6 C7 C8 176.8(12) . .
C5 C6 C11 C10 -174.1(12) . .
C5 C6 C11 O2 5.5(17) . .
C5 C25 C26 C27 173.4(13) . .
C6 C5 C25 C26 61.9(17) . .
C6 C7 C8 C9 -2.8(19) . .
C6 C7 C8 C12 -178.1(13) . .
C6 C11 O2 C17 -83.6(13) . .
C7 C6 C11 C10 0.1(18) . .
C7 C6 C11 O2 179.7(11) . .
C7 C8 C9 C10 0(2) . .
C7 C8 C9 O3 178.5(11) . .
C7 C8 C12 C13 90.7(16) . .
C7 C8 C12 C31 -33(2) . .
C8 C9 C10 C11 2(2) . .
C8 C9 C10 C21 179.7(13) . .
C8 C9 O3 C18 83.9(15) . .
C8 C12 C13 C14 -93.3(16) . .
C8 C12 C13 C16 84.3(15) . .
C8 C12 C31 C32 -66(2) . .
C9 C8 C12 C13 -84.5(16) . .
C9 C8 C12 C31 151.4(14) . .
C9 C10 C11 C6 -2.4(19) . .
C9 C10 C11 O2 178.0(11) . .
C10 C9 O3 C18 -97.9(15) . .
C10 C11 O2 C17 96.0(13) . .
C11 C6 C7 C8 2.6(19) . .
C12 C8 C9 C10 175.9(13) . .
C12 C8 C9 O3 -6.0(19) . .
C12 C13 C14 C13 178.9(11) . 6_565
C12 C13 C16 C15 -176.4(14) . .
C12 C13 C16 O4 6(2) . .
C12 C31 C32 C33 171(3) . .
C13 C12 C31 C32 171.7(19) . .
C13 C16 O4 C18 -81.7(17) . .
C14 C13 C16 C15 1(2) . .
C14 C13 C16 O4 -176.4(13) . .
C15 C16 O4 C18 100.5(16) . .
C16 C13 C14 C13 1(3) . 6_565
C16 C15 C16 C13 -4(3) 6_565 .
C16 C15 C16 O4 174.1(10) 6_565 .
C21 C10 C11 C6 -179.9(12) . .
C21 C10 C11 O2 0.5(19) . .
C23 C15 C16 C13 175.1(15) . .
C23 C15 C16 O4 -7(2) . .
C25 C5 C6 C7 38.9(18) . .
C25 C5 C6 C11 -147.1(13) . .
C25 C26 C27 C28 58(3) . .
C25 C26 C27 C28B -59(3) . .
C26 C27 C28 C29 -167(3) . .
C26 C27 C28B C29B -161(3) . .
C27 C28 C29 C30 -40(5) . .
C27 C28B C29B C30B 163(5) . .
C31 C12 C13 C14 32.7(19) . .
C31 C12 C13 C16 -149.7(14) . .
C31 C32 C33 C34 152(3) . .
C32 C33 C34 C35 169(3) . .
C33 C34 C35 C36 92(3) . .
O1 C3 C4 C3 -172.1(8) . 6_565
O1 C3 C4 C19 9.3(17) . .
O1 C17 O2 C11 93.9(11) . .
O2 C17 O1 C3 -92.6(12) . .
O3 C9 C10 C11 -175.9(11) . .
O3 C9 C10 C21 1.5(19) . .
O3 C18 O4 C16 90.7(14) . .
O4 C18 O3 C9 -91.2(14) . .
O7 C42 N3 C43 -167(6) . .
O7 C42 N3 C44 45(7) . .
O7 C42 N3B C43B 174(3) . .
O7 C42 N3B C44B 7(5) . .
O5 C1A N1 C2A 0.000(1) . .
O5 C1A N1 C3A 180.000(0) . .
O6 C37 N2 C38 -163(7) . .
O6 C37 N2 C39 -7(15) . .
